data_4345479
loop_
_publ_author_name
'Jiang, Changcheng'
'Young, Philip J.'
'Brown-Xu, Samantha'
'Gallucci, Judith C.'
'Chisholm, Malcolm H.'

_publ_section_title
;
 Femtosecond Study of Dimolybdenum Paddlewheel Compounds with
 Amide/Thioamide Ligands: Symmetry, Electronic Structure, and Charge
 Distribution in the (1)MLCT S1 State.
;
_journal_issue 3
_journal_name_full 'Inorganic chemistry'
_journal_page_first 1433
_journal_page_last 1445
_journal_paper_doi 10.1021/acs.inorgchem.6b02517
_journal_volume 56
_journal_year 2017
_chemical_formula_moiety 'C65.40 H73.40 Mo2 N2 O7 S0.30'
_chemical_formula_sum 'C65.4 H73.4 Mo2 N2 O7 S0.3'
_chemical_formula_weight 1200.95
_space_group_IT_number 14
_symmetry_cell_setting monoclinic
_symmetry_Int_Tables_number 14
_symmetry_space_group_name_Hall '-P 2ybc'
_symmetry_space_group_name_H-M 'P 1 21/c 1'
_atom_sites_solution_hydrogens geom
_audit_conform_dict_location ftp://ftp.iucr.org/pub/cif_core.dic
_audit_conform_dict_name cif_core.dic
_audit_conform_dict_version 2.4.3
_audit_creation_date 2016-03-16T16:43:36-00:00
_audit_creation_method 'WinGX routine CIF_UPDATE'
_cell_angle_alpha 90
_cell_angle_beta 96.2710(10)
_cell_angle_gamma 90
_cell_formula_units_Z 4
_cell_length_a 16.6467(4)
_cell_length_b 15.3031(4)
_cell_length_c 24.6547(6)
_cell_measurement_reflns_used 14517
_cell_measurement_temperature 150(2)
_cell_measurement_theta_max 27.48
_cell_measurement_theta_min 1.02
_cell_measurement_wavelength 0.71073
_cell_volume 6243.1(3)
_computing_cell_refinement 'HKL Scalepack (Otwinowski & Minor 1997)'
_computing_data_collection 'Collect (Bruker AXS BV, 1997-2004)'
_computing_data_reduction 'HKL Denzo and Scalepack (Otwinowski & Minor 1997)'
_computing_molecular_graphics 'Ortep for Windows (Farrugia, 2012)'
_computing_publication_material 'WinGX publication routines (Farrugia, 2012)'
_computing_structure_refinement 'SHELXL-2014/7 (Sheldrick, 2014)'
_computing_structure_solution 'SHELXT version 2014/5 (Sheldrick, 2014)'
_diffrn_ambient_temperature 150(2)
_diffrn_detector 'CCD plate'
_diffrn_detector_area_resol_mean 9
_diffrn_measured_fraction_theta_full 0.998
_diffrn_measured_fraction_theta_max 0.995
_diffrn_measurement_device '95mm CCD camera on \k-goniostat'
_diffrn_measurement_device_type 'Nonius KappaCCD'
_diffrn_measurement_method 'omega and phi scans'
_diffrn_orient_matrix_UB_11 0.004212
_diffrn_orient_matrix_UB_12 -0.047961
_diffrn_orient_matrix_UB_13 0.027714
_diffrn_orient_matrix_UB_21 -0.058971
_diffrn_orient_matrix_UB_22 -0.012473
_diffrn_orient_matrix_UB_23 -0.008677
_diffrn_orient_matrix_UB_31 0.012526
_diffrn_orient_matrix_UB_32 -0.042594
_diffrn_orient_matrix_UB_33 -0.028665
_diffrn_radiation_monochromator 'horizonally mounted graphite crystal'
_diffrn_radiation_probe x-ray
_diffrn_radiation_type MoK\a
_diffrn_radiation_wavelength 0.71073
_diffrn_reflns_av_R_equivalents 0.035
_diffrn_reflns_Laue_measured_fraction_full 0.998
_diffrn_reflns_Laue_measured_fraction_max 0.995
_diffrn_reflns_limit_h_max 21
_diffrn_reflns_limit_h_min -21
_diffrn_reflns_limit_k_max 19
_diffrn_reflns_limit_k_min -19
_diffrn_reflns_limit_l_max 31
_diffrn_reflns_limit_l_min -31
_diffrn_reflns_number 77304
_diffrn_reflns_point_group_measured_fraction_full 0.998
_diffrn_reflns_point_group_measured_fraction_max 0.995
_diffrn_reflns_theta_full 25.242
_diffrn_reflns_theta_max 27.451
_diffrn_reflns_theta_min 2.129
_diffrn_source 'Enraf Nonius FR590'
_exptl_absorpt_coefficient_mu 0.463
_exptl_absorpt_correction_T_max 0.866
_exptl_absorpt_correction_T_min 0.806
_exptl_absorpt_correction_type multi-scan
_exptl_absorpt_process_details 'HKL Scalepack (Otwinowski & Minor, 1997)'
_exptl_crystal_colour orange
_exptl_crystal_density_diffrn 1.278
_exptl_crystal_density_method 'not measured'
_exptl_crystal_description prism
_exptl_crystal_F_000 2498
_exptl_crystal_size_max 0.38
_exptl_crystal_size_mid 0.35
_exptl_crystal_size_min 0.31
_platon_squeeze_details
;TITL shelx     P 21/c       R = 0.05
CELL   16.6467   15.3031   24.6547     90.00     96.27     90.00
SPGR P21/c
# Solvent Accessible Volume =     388.4
# Electrons Found in S.A.V. =      92.0
# Note: Atoms in Void as Cxxx and Qxxx all others
C101 0.969 0.502 0.072 !       2.55 eA-3
C102 0.968 0.533 0.034 !       2.10 eA-3
C103 0.042 0.975 0.485 !       1.79 eA-3
C104 1.000 0.972 0.479 !       1.70 eA-3
C105 1.001 0.423 0.003 !       1.56 eA-3
Q106 0.303 0.993 0.156 !       0.89 eA-3
Q107 0.667 0.997 0.384 !       0.83 eA-3
Q108 0.183 0.982 0.118 !       0.78 eA-3
Q109 0.063 0.997 0.078 !       0.75 eA-3
Q110 0.234 1.003 0.142 !       0.72 eA-3
Q111 0.488 0.469 0.293 !       0.71 eA-3
Q112 0.871 0.965 0.187 !       0.68 eA-3
Q113 0.247 0.953 0.134 !       0.66 eA-3
Q114 0.487 0.434 0.334 !       0.65 eA-3
Q115 0.786 0.999 0.421 !       0.63 eA-3
Q116 0.828 0.044 0.225 !       0.59 eA-3
Q117 0.577 0.483 0.733 !       0.58 eA-3
Q118 0.423 0.517 0.267 !       0.58 eA-3
Q119 0.494 0.905 0.221 !       0.55 eA-3
Q120 0.252 0.999 0.119 !       0.55 eA-3
Q121 0.190 0.494 0.339 !       0.54 eA-3
Q122 0.887 1.001 0.225 !       0.52 eA-3
;
_refine_diff_density_max 0.809
_refine_diff_density_min -0.763
_refine_diff_density_rms 0.061
_refine_ls_extinction_method none
_refine_ls_goodness_of_fit_ref 1.031
_refine_ls_hydrogen_treatment constr
_refine_ls_matrix_type full
_refine_ls_number_constraints 0
_refine_ls_number_parameters 746
_refine_ls_number_reflns 14205
_refine_ls_number_restraints 14
_refine_ls_restrained_S_all 1.057
_refine_ls_R_factor_all 0.0546
_refine_ls_R_factor_gt 0.0365
_refine_ls_shift/su_max 0.004
_refine_ls_shift/su_mean 0
_refine_ls_structure_factor_coef Fsqd
_refine_ls_weighting_details 'w=1/[\s^2^(Fo^2^)+(0.0452P)^2^+3.4095P] where P=(Fo^2^+2Fc^2^)/3'
_refine_ls_weighting_scheme calc
_refine_ls_wR_factor_gt 0.0878
_refine_ls_wR_factor_ref 0.0966
_reflns_number_gt 11032
_reflns_number_total 14205
_reflns_threshold_expression 'I > 2\s(I)'
_cod_data_source_file ic6b02517_si_002.cif
_cod_data_source_block Chisholm2054
_cod_original_sg_symbol_H-M 'P 21/c'
_cod_original_formula_sum 'C65.40 H73.40 Mo2 N2 O7 S0.30'
_cod_database_code 4345479
_platon_squeeze_void_probe_radius 1.20

loop_
_symmetry_equiv_pos_as_xyz
'x, y, z'
'-x, y+1/2, -z+1/2'
'-x, -y, -z'
'x, -y-1/2, z-1/2'

loop_
_atom_site_label
_atom_site_type_symbol
_atom_site_fract_x
_atom_site_fract_y
_atom_site_fract_z
_atom_site_U_iso_or_equiv
_atom_site_adp_type
_atom_site_occupancy
_atom_site_calc_flag
_atom_site_disorder_assembly
_atom_site_disorder_group
C1 C 0.28671(13) 0.39422(14) 0.54782(9) 0.0302(5) Uani 1 d . .
C2 C 0.31418(13) 0.34895(15) 0.50184(10) 0.0354(5) Uani 1 d . .
C3 C 0.33973(13) 0.31611(15) 0.46335(10) 0.0361(5) Uani 1 d . .
C4 C 0.37047(14) 0.27926(15) 0.41595(10) 0.0371(5) Uani 1 d . .
C5 C 0.32592(16) 0.2855(2) 0.36499(11) 0.0520(7) Uani 1 d . .
H5 H 0.2744 0.3129 0.3615 0.062 Uiso 1 calc . .
C6 C 0.3564(2) 0.2520(2) 0.31956(12) 0.0693(9) Uani 1 d . .
H6 H 0.3254 0.2553 0.2849 0.083 Uiso 1 calc . .
C7 C 0.4312(2) 0.2140(2) 0.32427(14) 0.0712(10) Uani 1 d . .
H7 H 0.4524 0.1922 0.2927 0.085 Uiso 1 calc . .
C8 C 0.47612(18) 0.2069(2) 0.37465(14) 0.0627(9) Uani 1 d . .
H8 H 0.5279 0.18 0.3776 0.075 Uiso 1 calc . .
C9 C 0.44577(15) 0.23884(17) 0.42047(11) 0.0464(6) Uani 1 d . .
H9 H 0.4763 0.2333 0.4552 0.056 Uiso 1 calc . .
C10 C 0.15063(12) 0.40281(14) 0.50356(8) 0.0298(5) Uani 1 d . .
C11 C 0.10654(14) 0.47109(16) 0.47826(9) 0.0376(5) Uani 1 d . .
H11 H 0.119 0.5297 0.4888 0.045 Uiso 1 calc . .
C12 C 0.04401(14) 0.45388(18) 0.43736(10) 0.0439(6) Uani 1 d . .
H12 H 0.0141 0.5009 0.42 0.053 Uiso 1 calc . .
C13 C 0.02516(14) 0.36891(19) 0.42188(10) 0.0449(6) Uani 1 d . .
H13 H -0.0176 0.3574 0.394 0.054 Uiso 1 calc . .
C14 C 0.06874(14) 0.30111(17) 0.44714(10) 0.0417(6) Uani 1 d . .
H14 H 0.056 0.2426 0.4365 0.05 Uiso 1 calc . .
C15 C 0.13103(14) 0.31717(15) 0.48806(9) 0.0370(5) Uani 1 d . .
H15 H 0.1603 0.2698 0.5055 0.044 Uiso 1 calc . .
C16 C 0.19510(13) 0.59145(14) 0.71893(9) 0.0311(5) Uani 1 d . .
C17 C 0.16679(14) 0.63620(15) 0.76436(10) 0.0369(5) Uani 1 d . .
C18 C 0.14136(14) 0.66932(15) 0.80300(10) 0.0380(5) Uani 1 d . .
C19 C 0.11426(13) 0.70783(15) 0.85070(9) 0.0358(5) Uani 1 d . .
C20 C 0.16755(15) 0.71810(19) 0.89735(11) 0.0509(7) Uani 1 d . .
H20 H 0.2222 0.6999 0.8976 0.061 Uiso 1 calc . .
C21 C 0.14170(17) 0.7546(2) 0.94357(12) 0.0632(8) Uani 1 d . .
H21 H 0.1785 0.7604 0.9756 0.076 Uiso 1 calc . .
C22 C 0.06353(17) 0.78255(19) 0.94374(11) 0.0522(7) Uani 1 d . .
H22 H 0.0464 0.809 0.9754 0.063 Uiso 1 calc . .
C23 C 0.01018(16) 0.77188(19) 0.89768(12) 0.0540(7) Uani 1 d . .
H23 H -0.0444 0.79 0.8978 0.065 Uiso 1 calc . .
C24 C 0.03504(15) 0.73504(19) 0.85123(11) 0.0499(7) Uani 1 d . .
H24 H -0.0023 0.7283 0.8195 0.06 Uiso 1 calc . .
C25 C 0.32865(13) 0.58378(15) 0.76506(9) 0.0326(5) Uani 1 d . .
C26 C 0.36586(14) 0.51620(16) 0.79563(10) 0.0389(5) Uani 1 d . .
H26 H 0.3502 0.4574 0.7878 0.047 Uiso 1 calc . .
C27 C 0.42563(16) 0.53419(19) 0.83744(10) 0.0485(6) Uani 1 d . .
H27 H 0.4506 0.4876 0.8585 0.058 Uiso 1 calc . .
C28 C 0.44944(16) 0.6188(2) 0.84899(10) 0.0500(7) Uani 1 d . .
H28 H 0.491 0.6307 0.8776 0.06 Uiso 1 calc . .
C29 C 0.41273(17) 0.68617(19) 0.81883(11) 0.0527(7) Uani 1 d . .
H29 H 0.4287 0.7448 0.8268 0.063 Uiso 1 calc . .
C30 C 0.35225(16) 0.66898(16) 0.77659(10) 0.0450(6) Uani 1 d . .
H30 H 0.3272 0.7157 0.7557 0.054 Uiso 1 calc . .
C31 C 0.19920(13) 0.34648(14) 0.68636(9) 0.0297(5) Uani 1 d . .
C32 C 0.17841(13) 0.26196(14) 0.71125(9) 0.0324(5) Uani 1 d . .
C33 C 0.20206(14) 0.18548(15) 0.68639(11) 0.0415(6) Uani 1 d . .
C34 C 0.18527(16) 0.10616(16) 0.70961(12) 0.0493(7) Uani 1 d . .
H34 H 0.2008 0.0538 0.6928 0.059 Uiso 1 calc . .
C35 C 0.14673(15) 0.10030(17) 0.75631(12) 0.0497(7) Uani 1 d . .
C36 C 0.12326(14) 0.17765(16) 0.77990(11) 0.0435(6) Uani 1 d . .
H36 H 0.0968 0.1745 0.8121 0.052 Uiso 1 calc . .
C37 C 0.13718(13) 0.25920(15) 0.75796(9) 0.0348(5) Uani 1 d . .
C38 C 0.24406(16) 0.18951(17) 0.63445(11) 0.0486(7) Uani 1 d . .
H38 H 0.2366 0.2501 0.6196 0.058 Uiso 1 calc . .
C39 C 0.20677(19) 0.12726(19) 0.59033(12) 0.0621(8) Uani 1 d . .
H39A H 0.2177 0.0668 0.602 0.093 Uiso 1 calc . .
H39B H 0.2305 0.1382 0.5563 0.093 Uiso 1 calc . .
H39C H 0.1483 0.1368 0.5844 0.093 Uiso 1 calc . .
C40 C 0.33464(17) 0.1743(2) 0.64662(14) 0.0697(9) Uani 1 d . .
H40A H 0.3577 0.2182 0.6727 0.105 Uiso 1 calc . .
H40B H 0.3602 0.179 0.6128 0.105 Uiso 1 calc . .
H40C H 0.3443 0.1158 0.6622 0.105 Uiso 1 calc . .
C41 C 0.12816(19) 0.01130(19) 0.77989(16) 0.0691(10) Uani 1 d . .
H41 H 0.1378 -0.0326 0.7513 0.083 Uiso 1 calc . .
C42 C 0.04034(18) 0.00237(17) 0.78883(13) 0.0531(7) Uani 1 d . .
H42A H 0.0306 -0.0563 0.8026 0.08 Uiso 1 calc . .
H42B H 0.0065 0.0116 0.7542 0.08 Uiso 1 calc . .
H42C H 0.0268 0.046 0.8155 0.08 Uiso 1 calc . .
C43 C 0.1838(2) -0.0107(3) 0.8274(2) 0.1110(18) Uani 1 d . .
H43A H 0.2391 -0.0114 0.8173 0.167 Uiso 1 calc . .
H43B H 0.1703 -0.0684 0.8409 0.167 Uiso 1 calc . .
H43C H 0.1796 0.0331 0.856 0.167 Uiso 1 calc . .
C44 C 0.10875(15) 0.34357(16) 0.78281(10) 0.0427(6) Uani 1 d . .
H44 H 0.1029 0.3886 0.7533 0.051 Uiso 1 calc . .
C45 C 0.02637(15) 0.33307(18) 0.80389(11) 0.0503(7) Uani 1 d . .
H45A H 0.0311 0.2927 0.835 0.075 Uiso 1 calc . .
H45B H -0.0124 0.3097 0.7748 0.075 Uiso 1 calc . .
H45C H 0.0076 0.3901 0.8155 0.075 Uiso 1 calc . .
C46 C 0.17017(19) 0.3778(2) 0.82807(15) 0.0749(10) Uani 1 d . .
H46A H 0.1752 0.3363 0.8585 0.112 Uiso 1 calc . .
H46B H 0.1522 0.4345 0.8407 0.112 Uiso 1 calc . .
H46C H 0.2227 0.3846 0.8141 0.112 Uiso 1 calc . .
C47 C 0.28547(13) 0.63972(14) 0.58185(9) 0.0333(5) Uani 1 d . .
C48 C 0.30780(13) 0.72256(14) 0.55554(9) 0.0321(5) Uani 1 d . .
C49 C 0.28591(14) 0.80120(15) 0.57816(10) 0.0368(5) Uani 1 d . .
C50 C 0.30436(14) 0.87834(15) 0.55261(10) 0.0389(5) Uani 1 d . .
H50 H 0.2892 0.9324 0.5674 0.047 Uiso 1 calc . .
C51 C 0.34439(13) 0.87871(15) 0.50606(9) 0.0344(5) Uani 1 d . .
C52 C 0.36533(13) 0.79895(15) 0.48499(9) 0.0353(5) Uani 1 d . .
H52 H 0.3927 0.7985 0.4531 0.042 Uiso 1 calc . .
C53 C 0.34799(14) 0.71963(15) 0.50844(9) 0.0369(5) Uani 1 d . .
C54 C 0.24349(16) 0.80300(18) 0.62976(11) 0.0498(7) Uani 1 d . .
H54 H 0.2452 0.7423 0.6449 0.06 Uiso 1 calc . .
C55 C 0.1551(2) 0.8280(3) 0.61704(16) 0.0900(13) Uani 1 d . .
H55A H 0.1513 0.887 0.6016 0.135 Uiso 1 calc . .
H55B H 0.1287 0.8265 0.6507 0.135 Uiso 1 calc . .
H55C H 0.1284 0.7865 0.5907 0.135 Uiso 1 calc . .
C56 C 0.2864(2) 0.8623(2) 0.67330(12) 0.0665(9) Uani 1 d . .
H56A H 0.3443 0.8489 0.6777 0.1 Uiso 1 calc . .
H56B H 0.2641 0.8527 0.708 0.1 Uiso 1 calc . .
H56C H 0.2783 0.9234 0.6622 0.1 Uiso 1 calc . .
C57 C 0.36408(15) 0.96420(16) 0.47910(10) 0.0427(6) Uani 1 d . .
H57 H 0.4036 0.9508 0.4525 0.051 Uiso 1 calc . .
C58 C 0.2896(2) 1.00406(19) 0.44713(15) 0.0677(9) Uani 1 d . .
H58A H 0.2685 0.9638 0.4181 0.102 Uiso 1 calc . .
H58B H 0.3042 1.0596 0.431 0.102 Uiso 1 calc . .
H58C H 0.2481 1.0144 0.4717 0.102 Uiso 1 calc . .
C59 C 0.40378(18) 1.02977(18) 0.51995(12) 0.0558(7) Uani 1 d . .
H59A H 0.4205 1.0814 0.5005 0.084 Uiso 1 calc . .
H59B H 0.4512 1.003 0.5405 0.084 Uiso 1 calc . .
H59C H 0.3652 1.0472 0.5452 0.084 Uiso 1 calc . .
C60 C 0.3712(2) 0.63211(18) 0.48490(11) 0.0608(9) Uani 1 d . .
H60 H 0.3844 0.593 0.5171 0.073 Uiso 0.592(9) calc A 1
H60A H 0.3359 0.5903 0.5025 0.073 Uiso 0.408(9) calc A 2
C61 C 0.4532(3) 0.6398(4) 0.4567(3) 0.066(2) Uani 0.592(9) d A 1
H61A H 0.474 0.5812 0.4504 0.099 Uiso 0.592(9) calc A 1
H61B H 0.4934 0.6724 0.4807 0.099 Uiso 0.592(9) calc A 1
H61C H 0.4425 0.6705 0.4218 0.099 Uiso 0.592(9) calc A 1
C62 C 0.3122(3) 0.5882(4) 0.4510(4) 0.074(2) Uani 0.592(9) d A 1
H62A H 0.2645 0.5791 0.4703 0.112 Uiso 0.592(9) calc A 1
H62B H 0.3333 0.5314 0.4408 0.112 Uiso 0.592(9) calc A 1
H62C H 0.2973 0.623 0.4181 0.112 Uiso 0.592(9) calc A 1
C61A C 0.4448(6) 0.5989(6) 0.4989(5) 0.085(4) Uani 0.408(9) d A 2
H61D H 0.4835 0.6265 0.477 0.128 Uiso 0.408(9) calc A 2
H61E H 0.4438 0.5358 0.4922 0.128 Uiso 0.408(9) calc A 2
H61F H 0.4611 0.6101 0.5377 0.128 Uiso 0.408(9) calc A 2
C62A C 0.3338(7) 0.6285(7) 0.4222(3) 0.069(3) Uani 0.408(9) d A 2
H62D H 0.3684 0.6615 0.3998 0.104 Uiso 0.408(9) calc A 2
H62E H 0.2795 0.6541 0.4185 0.104 Uiso 0.408(9) calc A 2
H62F H 0.3305 0.5675 0.4099 0.104 Uiso 0.408(9) calc A 2
Mo1 Mo 0.18314(2) 0.49939(2) 0.61514(2) 0.02627(6) Uani 1 d . .
Mo2 Mo 0.30183(2) 0.48666(2) 0.65278(2) 0.02744(6) Uani 1 d . .
N1 N 0.21107(10) 0.42205(11) 0.54769(7) 0.0289(4) Uani 1 d . .
N2 N 0.27063(10) 0.56362(12) 0.71986(7) 0.0309(4) Uani 1 d . .
O1 O 0.33862(8) 0.40968(10) 0.58909(6) 0.0320(3) Uani 1 d . .
O2 O 0.14358(8) 0.57611(10) 0.67685(6) 0.0319(3) Uani 1 d . .
O3 O 0.14540(8) 0.38750(9) 0.65543(6) 0.0289(3) Uani 1 d . .
O4 O 0.27198(8) 0.37287(9) 0.69479(6) 0.0298(3) Uani 1 d . .
O5 O 0.21240(9) 0.61333(10) 0.57339(6) 0.0325(3) Uani 1 d . .
O6 O 0.33863(9) 0.59947(10) 0.61301(6) 0.0331(3) Uani 1 d . .
O1A O 0.44634(15) 0.48856(18) 0.68326(12) 0.0389(6) Uani 0.7 d D .
C1A C 0.4908(2) 0.4062(2) 0.68474(18) 0.0466(9) Uani 0.7 d . .
HC1A H 0.4973 0.3859 0.6473 0.056 Uiso 0.35 calc B 3
HC1B H 0.4622 0.3604 0.7036 0.056 Uiso 0.35 calc B 3
HC1C H 0.4793 0.3737 0.65 0.056 Uiso 0.35 calc C 4
HC1D H 0.4773 0.3687 0.7152 0.056 Uiso 0.35 calc C 4
C2A C 0.5728(5) 0.4264(5) 0.7161(4) 0.053(2) Uiso 0.35 d D 3
H2A H 0.5774 0.3975 0.7523 0.064 Uiso 0.35 calc D 3
H2B H 0.6167 0.4044 0.6958 0.064 Uiso 0.35 calc D 3
C3A C 0.5790(5) 0.5155(6) 0.7224(5) 0.048(2) Uiso 0.35 d D 3
H3A H 0.6276 0.5372 0.7069 0.058 Uiso 0.35 calc D 3
H3B H 0.5839 0.5308 0.7617 0.058 Uiso 0.35 calc D 3
C4A C 0.50093(18) 0.5586(2) 0.69201(16) 0.0431(8) Uani 0.7 d . .
HC4A H 0.4794 0.6044 0.7148 0.052 Uiso 0.35 calc D 3
HC4B H 0.5124 0.5848 0.657 0.052 Uiso 0.35 calc D 3
HC4C H 0.4932 0.5876 0.727 0.052 Uiso 0.35 calc D 4
HC4D H 0.4896 0.6021 0.6624 0.052 Uiso 0.35 calc D 4
C2AA C 0.5822(4) 0.4372(5) 0.6937(4) 0.0425(18) Uiso 0.35 d D 4
H2AA H 0.6084 0.4149 0.729 0.051 Uiso 0.35 calc D 4
H2BB H 0.6121 0.4142 0.6642 0.051 Uiso 0.35 calc D 4
C3AA C 0.5835(5) 0.5295(6) 0.6935(4) 0.060(2) Uiso 0.35 d D 4
H3AA H 0.6078 0.5512 0.6612 0.072 Uiso 0.35 calc D 4
H3BB H 0.6159 0.5517 0.7267 0.072 Uiso 0.35 calc D 4
S1B S 0.52437(17) 0.4616(2) 0.68737(12) 0.0654(7) Uani 0.3 d E 5
O1B O 0.4407(4) 0.4529(5) 0.6957(3) 0.0377(17) Uiso 0.3 d E 5
C1B C 0.5267(7) 0.5347(7) 0.6330(5) 0.073(3) Uiso 0.3 d E 5
H1B1 H 0.5828 0.5433 0.6254 0.11 Uiso 0.3 calc E 5
H1B2 H 0.495 0.511 0.6006 0.11 Uiso 0.3 calc E 5
H1B3 H 0.5038 0.5909 0.6427 0.11 Uiso 0.3 calc E 5
C2B C 0.5651(9) 0.5358(10) 0.7360(6) 0.091(5) Uiso 0.3 d E 5
H2B1 H 0.6226 0.5443 0.7322 0.137 Uiso 0.3 calc E 5
H2B2 H 0.5367 0.5917 0.7307 0.137 Uiso 0.3 calc E 5
H2B3 H 0.5591 0.5132 0.7725 0.137 Uiso 0.3 calc E 5

loop_
_atom_site_aniso_label
_atom_site_aniso_U_11
_atom_site_aniso_U_22
_atom_site_aniso_U_33
_atom_site_aniso_U_23
_atom_site_aniso_U_13
_atom_site_aniso_U_12
C1 0.0307(11) 0.0331(11) 0.0274(11) -0.0020(9) 0.0058(9) -0.0018(9)
C2 0.0308(12) 0.0394(12) 0.0362(13) -0.0031(10) 0.0047(10) 0.0014(9)
C3 0.0283(11) 0.0421(13) 0.0379(13) -0.0065(10) 0.0038(10) -0.0001(9)
C4 0.0341(12) 0.0428(13) 0.0356(13) -0.0110(10) 0.0089(10) -0.0053(10)
C5 0.0421(15) 0.0728(19) 0.0405(15) -0.0129(13) 0.0011(12) -0.0065(13)
C6 0.071(2) 0.099(3) 0.0378(17) -0.0213(16) 0.0062(15) -0.0271(19)
C7 0.073(2) 0.085(2) 0.063(2) -0.0403(18) 0.0355(18) -0.0263(18)
C8 0.0476(17) 0.0634(19) 0.081(2) -0.0319(17) 0.0256(16) -0.0039(14)
C9 0.0364(13) 0.0527(15) 0.0506(16) -0.0169(12) 0.0077(12) -0.0002(11)
C10 0.0279(11) 0.0406(12) 0.0219(10) -0.0043(9) 0.0065(8) -0.0021(9)
C11 0.0342(12) 0.0454(13) 0.0329(12) -0.0051(10) 0.0025(10) 0.0047(10)
C12 0.0334(13) 0.0623(17) 0.0347(13) -0.0036(12) -0.0022(10) 0.0121(12)
C13 0.0328(13) 0.0710(18) 0.0300(13) -0.0104(12) -0.0003(10) -0.0049(12)
C14 0.0434(14) 0.0500(14) 0.0317(13) -0.0100(11) 0.0041(10) -0.0105(11)
C15 0.0386(13) 0.0405(13) 0.0322(12) -0.0020(10) 0.0049(10) -0.0044(10)
C16 0.0325(12) 0.0320(11) 0.0291(11) -0.0026(9) 0.0046(9) 0.0010(9)
C17 0.0365(13) 0.0389(12) 0.0350(13) -0.0047(10) 0.0026(10) 0.0030(10)
C18 0.0368(13) 0.0401(13) 0.0363(13) -0.0055(10) 0.0007(10) 0.0037(10)
C19 0.0353(12) 0.0391(12) 0.0328(12) -0.0053(10) 0.0024(10) 0.0055(10)
C20 0.0345(14) 0.0752(19) 0.0421(15) -0.0152(13) -0.0005(11) 0.0117(13)
C21 0.0496(17) 0.100(2) 0.0388(16) -0.0228(16) -0.0019(13) 0.0003(16)
C22 0.0548(17) 0.0600(17) 0.0446(16) -0.0162(13) 0.0177(13) 0.0001(13)
C23 0.0430(15) 0.0657(18) 0.0546(18) -0.0036(14) 0.0116(13) 0.0209(13)
C24 0.0395(14) 0.0710(18) 0.0377(15) -0.0045(13) -0.0019(11) 0.0162(13)
C25 0.0311(11) 0.0403(12) 0.0265(11) -0.0033(9) 0.0040(9) -0.0002(9)
C26 0.0379(13) 0.0428(13) 0.0353(13) 0.0015(10) 0.0014(10) 0.0007(10)
C27 0.0447(15) 0.0609(17) 0.0377(14) 0.0055(12) -0.0043(11) 0.0046(13)
C28 0.0401(14) 0.076(2) 0.0323(13) -0.0085(13) -0.0037(11) -0.0035(13)
C29 0.0560(17) 0.0538(16) 0.0465(16) -0.0143(13) -0.0029(13) -0.0118(13)
C30 0.0519(15) 0.0388(13) 0.0420(14) -0.0017(11) -0.0056(12) -0.0046(11)
C31 0.0299(11) 0.0320(11) 0.0282(11) -0.0044(9) 0.0072(9) 0.0017(9)
C32 0.0262(11) 0.0342(12) 0.0367(13) 0.0029(9) 0.0036(9) 0.0022(9)
C33 0.0375(13) 0.0366(13) 0.0512(15) 0.0008(11) 0.0090(11) 0.0048(10)
C34 0.0481(15) 0.0321(13) 0.0699(19) 0.0022(12) 0.0174(14) 0.0065(11)
C35 0.0390(14) 0.0389(14) 0.0717(19) 0.0159(13) 0.0076(13) 0.0061(11)
C36 0.0342(13) 0.0495(15) 0.0479(15) 0.0141(12) 0.0095(11) 0.0034(11)
C37 0.0301(12) 0.0379(12) 0.0368(13) 0.0055(10) 0.0051(10) 0.0039(9)
C38 0.0562(17) 0.0375(14) 0.0555(17) -0.0034(12) 0.0214(14) 0.0074(11)
C39 0.077(2) 0.0530(17) 0.0568(19) -0.0080(14) 0.0100(16) 0.0141(15)
C40 0.0498(18) 0.092(3) 0.071(2) -0.0151(19) 0.0240(16) 0.0017(17)
C41 0.0589(19) 0.0457(17) 0.106(3) 0.0295(17) 0.0227(19) 0.0050(13)
C42 0.0577(18) 0.0443(15) 0.0580(18) 0.0000(12) 0.0090(14) -0.0127(12)
C43 0.058(2) 0.109(3) 0.163(4) 0.094(3) -0.003(2) -0.003(2)
C44 0.0452(14) 0.0426(14) 0.0427(14) 0.0060(11) 0.0159(11) 0.0060(11)
C45 0.0459(15) 0.0587(17) 0.0493(16) 0.0074(13) 0.0186(12) 0.0130(13)
C46 0.0536(19) 0.080(2) 0.092(3) -0.039(2) 0.0124(18) -0.0028(16)
C47 0.0354(12) 0.0326(11) 0.0324(12) -0.0030(9) 0.0061(10) -0.0009(9)
C48 0.0292(11) 0.0358(12) 0.0312(12) 0.0008(9) 0.0027(9) -0.0011(9)
C49 0.0367(13) 0.0374(12) 0.0382(13) 0.0010(10) 0.0126(10) 0.0034(10)
C50 0.0419(13) 0.0329(12) 0.0437(14) 0.0009(10) 0.0132(11) 0.0046(10)
C51 0.0296(11) 0.0370(12) 0.0368(13) 0.0028(10) 0.0052(9) -0.0005(9)
C52 0.0339(12) 0.0447(13) 0.0280(12) -0.0003(10) 0.0070(9) -0.0008(10)
C53 0.0412(13) 0.0385(13) 0.0311(12) -0.0036(10) 0.0053(10) -0.0008(10)
C54 0.0650(18) 0.0409(14) 0.0493(16) 0.0042(12) 0.0321(14) 0.0080(12)
C55 0.058(2) 0.123(3) 0.098(3) 0.002(2) 0.048(2) 0.011(2)
C56 0.101(3) 0.0557(18) 0.0473(17) 0.0023(14) 0.0301(17) 0.0127(17)
C57 0.0458(14) 0.0391(13) 0.0451(15) 0.0048(11) 0.0136(12) -0.0036(11)
C58 0.069(2) 0.0555(19) 0.077(2) 0.0269(16) -0.0017(18) -0.0008(14)
C59 0.0651(19) 0.0437(15) 0.0619(19) -0.0044(13) 0.0210(15) -0.0152(13)
C60 0.111(3) 0.0379(14) 0.0386(15) -0.0038(12) 0.0290(17) 0.0025(16)
C61 0.046(3) 0.075(4) 0.077(5) -0.041(4) 0.007(3) 0.012(3)
C62 0.068(4) 0.059(4) 0.101(6) -0.044(4) 0.032(4) -0.025(3)
C61A 0.097(7) 0.050(5) 0.098(9) -0.033(5) -0.036(6) 0.041(5)
C62A 0.094(7) 0.068(6) 0.044(5) -0.026(4) -0.003(4) 0.013(5)
Mo1 0.02333(10) 0.03089(10) 0.02448(10) -0.00210(7) 0.00213(7) 0.00081(7)
Mo2 0.02324(10) 0.03268(10) 0.02624(10) -0.00243(7) 0.00201(7) -0.00008(7)
N1 0.0277(9) 0.0334(9) 0.0258(9) -0.0046(7) 0.0040(7) 0.0000(7)
N2 0.0310(10) 0.0328(10) 0.0287(10) -0.0041(7) 0.0027(8) 0.0002(8)
O1 0.0246(8) 0.0373(8) 0.0343(8) -0.0048(7) 0.0037(6) 0.0024(6)
O2 0.0292(8) 0.0355(8) 0.0310(8) -0.0052(6) 0.0029(6) 0.0036(6)
O3 0.0245(7) 0.0309(8) 0.0315(8) 0.0009(6) 0.0039(6) 0.0008(6)
O4 0.0265(8) 0.0319(8) 0.0307(8) 0.0005(6) 0.0018(6) 0.0012(6)
O5 0.0303(8) 0.0337(8) 0.0332(9) 0.0011(6) 0.0019(6) -0.0013(6)
O6 0.0298(8) 0.0342(8) 0.0351(9) 0.0013(7) 0.0021(7) -0.0027(6)
O1A 0.0320(13) 0.0329(14) 0.0502(16) 0.0007(12) -0.0018(11) -0.0004(11)
C1A 0.036(2) 0.0319(18) 0.071(3) 0.0050(17) -0.0023(18) -0.0117(17)
C4A 0.0235(16) 0.048(2) 0.056(2) -0.0111(17) -0.0014(15) -0.0058(14)
S1B 0.0463(15) 0.086(2) 0.0643(17) -0.0058(15) 0.0061(13) 0.0167(15)

loop_
_atom_type_symbol
_atom_type_description
_atom_type_scat_dispersion_real
_atom_type_scat_dispersion_imag
_atom_type_scat_source
C C 0.0033 0.0016 'International Tables Vol C Tables 4.2.6.8 and 6.1.1.4'
H H 0 0 'International Tables Vol C Tables 4.2.6.8 and 6.1.1.4'
Mo Mo -1.6832 0.6857 'International Tables Vol C Tables 4.2.6.8 and 6.1.1.4'
N N 0.0061 0.0033 'International Tables Vol C Tables 4.2.6.8 and 6.1.1.4'
O O 0.0106 0.006 'International Tables Vol C Tables 4.2.6.8 and 6.1.1.4'
S S 0.1246 0.1234 'International Tables Vol C Tables 4.2.6.8 and 6.1.1.4'

loop_
_geom_angle_atom_site_label_1
_geom_angle_atom_site_label_2
_geom_angle_atom_site_label_3
_geom_angle
O1 C1 N1 119.92(19)
O1 C1 C2 117.85(19)
N1 C1 C2 122.19(19)
C3 C2 C1 175.9(3)
C2 C3 C4 178.1(3)
C5 C4 C9 119.3(2)
C5 C4 C3 120.3(2)
C9 C4 C3 120.4(2)
C6 C5 C4 120.1(3)
C6 C5 H5 120
C4 C5 H5 120
C7 C6 C5 120.1(3)
C7 C6 H6 119.9
C5 C6 H6 119.9
C6 C7 C8 120.5(3)
C6 C7 H7 119.7
C8 C7 H7 119.7
C9 C8 C7 119.9(3)
C9 C8 H8 120.1
C7 C8 H8 120.1
C8 C9 C4 120.0(3)
C8 C9 H9 120
C4 C9 H9 120
C11 C10 C15 119.3(2)
C11 C10 N1 118.8(2)
C15 C10 N1 121.8(2)
C10 C11 C12 120.0(2)
C10 C11 H11 120
C12 C11 H11 120
C13 C12 C11 120.5(2)
C13 C12 H12 119.8
C11 C12 H12 119.8
C14 C13 C12 119.5(2)
C14 C13 H13 120.3
C12 C13 H13 120.3
C13 C14 C15 120.7(2)
C13 C14 H14 119.6
C15 C14 H14 119.6
C14 C15 C10 120.0(2)
C14 C15 H15 120
C10 C15 H15 120
O2 C16 N2 120.01(19)
O2 C16 C17 117.84(19)
N2 C16 C17 122.1(2)
C18 C17 C16 176.4(3)
C17 C18 C19 177.4(3)
C20 C19 C24 118.9(2)
C20 C19 C18 119.9(2)
C24 C19 C18 121.2(2)
C21 C20 C19 120.2(2)
C21 C20 H20 119.9
C19 C20 H20 119.9
C22 C21 C20 120.7(3)
C22 C21 H21 119.6
C20 C21 H21 119.6
C21 C22 C23 119.3(3)
C21 C22 H22 120.4
C23 C22 H22 120.4
C22 C23 C24 120.6(2)
C22 C23 H23 119.7
C24 C23 H23 119.7
C23 C24 C19 120.2(2)
C23 C24 H24 119.9
C19 C24 H24 119.9
C30 C25 C26 119.5(2)
C30 C25 N2 121.2(2)
C26 C25 N2 119.2(2)
C27 C26 C25 120.0(2)
C27 C26 H26 120
C25 C26 H26 120
C28 C27 C26 120.7(3)
C28 C27 H27 119.6
C26 C27 H27 119.6
C29 C28 C27 119.5(2)
C29 C28 H28 120.2
C27 C28 H28 120.2
C28 C29 C30 120.4(3)
C28 C29 H29 119.8
C30 C29 H29 119.8
C25 C30 C29 119.9(2)
C25 C30 H30 120.1
C29 C30 H30 120.1
O4 C31 O3 122.35(19)
O4 C31 C32 117.94(19)
O3 C31 C32 119.62(19)
C33 C32 C37 121.4(2)
C33 C32 C31 117.2(2)
C37 C32 C31 121.4(2)
C34 C33 C32 118.3(2)
C34 C33 C38 121.0(2)
C32 C33 C38 120.7(2)
C35 C34 C33 122.4(2)
C35 C34 H34 118.8
C33 C34 H34 118.8
C34 C35 C36 118.0(2)
C34 C35 C41 120.5(3)
C36 C35 C41 121.4(3)
C37 C36 C35 122.3(2)
C37 C36 H36 118.9
C35 C36 H36 118.9
C36 C37 C32 117.6(2)
C36 C37 C44 122.1(2)
C32 C37 C44 120.3(2)
C40 C38 C39 111.2(2)
C40 C38 C33 111.3(2)
C39 C38 C33 112.6(2)
C40 C38 H38 107.1
C39 C38 H38 107.1
C33 C38 H38 107.1
C38 C39 H39A 109.5
C38 C39 H39B 109.5
H39A C39 H39B 109.5
C38 C39 H39C 109.5
H39A C39 H39C 109.5
H39B C39 H39C 109.5
C38 C40 H40A 109.5
C38 C40 H40B 109.5
H40A C40 H40B 109.5
C38 C40 H40C 109.5
H40A C40 H40C 109.5
H40B C40 H40C 109.5
C43 C41 C42 113.9(3)
C43 C41 C35 112.1(3)
C42 C41 C35 112.1(2)
C43 C41 H41 106
C42 C41 H41 106
C35 C41 H41 106
C41 C42 H42A 109.5
C41 C42 H42B 109.5
H42A C42 H42B 109.5
C41 C42 H42C 109.5
H42A C42 H42C 109.5
H42B C42 H42C 109.5
C41 C43 H43A 109.5
C41 C43 H43B 109.5
H43A C43 H43B 109.5
C41 C43 H43C 109.5
H43A C43 H43C 109.5
H43B C43 H43C 109.5
C46 C44 C37 111.9(2)
C46 C44 C45 110.1(2)
C37 C44 C45 112.1(2)
C46 C44 H44 107.5
C37 C44 H44 107.5
C45 C44 H44 107.5
C44 C45 H45A 109.5
C44 C45 H45B 109.5
H45A C45 H45B 109.5
C44 C45 H45C 109.5
H45A C45 H45C 109.5
H45B C45 H45C 109.5
C44 C46 H46A 109.5
C44 C46 H46B 109.5
H46A C46 H46B 109.5
C44 C46 H46C 109.5
H46A C46 H46C 109.5
H46B C46 H46C 109.5
O6 C47 O5 122.4(2)
O6 C47 C48 119.14(19)
O5 C47 C48 118.5(2)
C49 C48 C53 121.9(2)
C49 C48 C47 118.2(2)
C53 C48 C47 119.8(2)
C50 C49 C48 118.2(2)
C50 C49 C54 120.7(2)
C48 C49 C54 121.1(2)
C49 C50 C51 121.9(2)
C49 C50 H50 119
C51 C50 H50 119
C52 C51 C50 118.0(2)
C52 C51 C57 121.3(2)
C50 C51 C57 120.7(2)
C51 C52 C53 122.8(2)
C51 C52 H52 118.6
C53 C52 H52 118.6
C52 C53 C48 117.2(2)
C52 C53 C60 122.4(2)
C48 C53 C60 120.4(2)
C55 C54 C49 111.1(2)
C55 C54 C56 111.4(3)
C49 C54 C56 112.1(2)
C55 C54 H54 107.3
C49 C54 H54 107.3
C56 C54 H54 107.3
C54 C55 H55A 109.5
C54 C55 H55B 109.5
H55A C55 H55B 109.5
C54 C55 H55C 109.5
H55A C55 H55C 109.5
H55B C55 H55C 109.5
C54 C56 H56A 109.5
C54 C56 H56B 109.5
H56A C56 H56B 109.5
C54 C56 H56C 109.5
H56A C56 H56C 109.5
H56B C56 H56C 109.5
C51 C57 C59 112.2(2)
C51 C57 C58 111.7(2)
C59 C57 C58 110.4(2)
C51 C57 H57 107.4
C59 C57 H57 107.4
C58 C57 H57 107.4
C57 C58 H58A 109.5
C57 C58 H58B 109.5
H58A C58 H58B 109.5
C57 C58 H58C 109.5
H58A C58 H58C 109.5
H58B C58 H58C 109.5
C57 C59 H59A 109.5
C57 C59 H59B 109.5
H59A C59 H59B 109.5
C57 C59 H59C 109.5
H59A C59 H59C 109.5
H59B C59 H59C 109.5
C61A C60 C53 119.9(4)
C62 C60 C53 117.4(4)
C62 C60 C61 110.8(4)
C53 C60 C61 111.3(3)
C61A C60 C62A 119.0(6)
C53 C60 C62A 108.0(4)
C62 C60 H60 105.4
C53 C60 H60 105.4
C61 C60 H60 105.4
C61A C60 H60A 102.2
C53 C60 H60A 102.2
C62A C60 H60A 102.2
C60 C61 H61A 109.5
C60 C61 H61B 109.5
H61A C61 H61B 109.5
C60 C61 H61C 109.5
H61A C61 H61C 109.5
H61B C61 H61C 109.5
C60 C62 H62A 109.5
C60 C62 H62B 109.5
H62A C62 H62B 109.5
C60 C62 H62C 109.5
H62A C62 H62C 109.5
H62B C62 H62C 109.5
C60 C61A H61D 109.5
C60 C61A H61E 109.5
H61D C61A H61E 109.5
C60 C61A H61F 109.5
H61D C61A H61F 109.5
H61E C61A H61F 109.5
C60 C62A H62D 109.5
C60 C62A H62E 109.5
H62D C62A H62E 109.5
C60 C62A H62F 109.5
H62D C62A H62F 109.5
H62E C62A H62F 109.5
O2 Mo1 Mo2 94.98(4)
O2 Mo1 O5 89.93(6)
Mo2 Mo1 O5 92.07(4)
O2 Mo1 O3 88.82(6)
Mo2 Mo1 O3 91.77(4)
O5 Mo1 O3 176.05(5)
O2 Mo1 N1 173.96(6)
Mo2 Mo1 N1 91.06(5)
O5 Mo1 N1 89.81(6)
O3 Mo1 N1 91.04(6)
Mo1 Mo2 O1 93.36(4)
Mo1 Mo2 O6 91.47(4)
O1 Mo2 O6 89.33(6)
Mo1 Mo2 O4 91.88(4)
O1 Mo2 O4 90.44(6)
O6 Mo2 O4 176.65(6)
Mo1 Mo2 N2 89.68(5)
O1 Mo2 N2 176.94(6)
O6 Mo2 N2 90.93(6)
O4 Mo2 N2 89.13(6)
Mo1 Mo2 O1A 169.70(7)
O1 Mo2 O1A 83.06(7)
O6 Mo2 O1A 78.86(8)
O4 Mo2 O1A 97.79(8)
N2 Mo2 O1A 93.99(8)
Mo1 Mo2 O1B 173.32(16)
O1 Mo2 O1B 82.44(16)
O6 Mo2 O1B 93.66(16)
O4 Mo2 O1B 82.99(16)
N2 Mo2 O1B 94.50(17)
O1A Mo2 O1B 14.82(13)
C1 N1 C10 121.59(18)
C1 N1 Mo1 117.57(14)
C10 N1 Mo1 120.82(13)
C16 N2 C25 120.27(18)
C16 N2 Mo2 118.25(14)
C25 N2 Mo2 121.47(14)
C1 O1 Mo2 117.96(13)
C16 O2 Mo1 116.94(13)
C31 O3 Mo1 117.07(13)
C31 O4 Mo2 116.88(13)
C47 O5 Mo1 116.64(14)
C47 O6 Mo2 117.44(14)
C4A O1A C1A 109.7(3)
C4A O1A Mo2 130.9(2)
C1A O1A Mo2 118.5(2)
O1A C1A C2A 105.1(4)
O1A C1A C2AA 102.7(4)
O1A C1A HC1A 110.7
C2A C1A HC1A 110.7
O1A C1A HC1B 110.7
C2A C1A HC1B 110.7
HC1A C1A HC1B 108.8
O1A C1A HC1C 111.2
C2AA C1A HC1C 111.2
O1A C1A HC1D 111.2
C2AA C1A HC1D 111.2
HC1C C1A HC1D 109.1
C3A C2A C1A 108.1(7)
C3A C2A H2A 110.1
C1A C2A H2A 110.1
C3A C2A H2B 110.1
C1A C2A H2B 110.1
H2A C2A H2B 108.4
C2A C3A C4A 108.3(7)
C2A C3A H3A 110
C4A C3A H3A 110
C2A C3A H3B 110
C4A C3A H3B 110
H3A C3A H3B 108.4
O1A C4A C3AA 111.5(4)
O1A C4A C3A 103.9(4)
O1A C4A HC4A 111
C3A C4A HC4A 111
O1A C4A HC4B 111
C3A C4A HC4B 111
HC4A C4A HC4B 109
O1A C4A HC4C 109.3
C3AA C4A HC4C 109.3
O1A C4A HC4D 109.3
C3AA C4A HC4D 109.3
HC4C C4A HC4D 108
C3AA C2AA C1A 108.3(6)
C3AA C2AA H2AA 110
C1A C2AA H2AA 110
C3AA C2AA H2BB 110
C1A C2AA H2BB 110
H2AA C2AA H2BB 108.4
C2AA C3AA C4A 107.1(6)
C2AA C3AA H3AA 110.3
C4A C3AA H3AA 110.3
C2AA C3AA H3BB 110.3
C4A C3AA H3BB 110.3
H3AA C3AA H3BB 108.6
O1B S1B C2B 105.9(6)
O1B S1B C1B 105.8(5)
C2B S1B C1B 94.1(7)
S1B O1B Mo2 142.3(4)
S1B C1B H1B1 109.5
S1B C1B H1B2 109.5
H1B1 C1B H1B2 109.5
S1B C1B H1B3 109.5
H1B1 C1B H1B3 109.5
H1B2 C1B H1B3 109.5
S1B C2B H2B1 109.5
S1B C2B H2B2 109.5
H2B1 C2B H2B2 109.5
S1B C2B H2B3 109.5
H2B1 C2B H2B3 109.5
H2B2 C2B H2B3 109.5

loop_
_geom_bond_atom_site_label_1
_geom_bond_atom_site_label_2
_geom_bond_distance
C1 O1 1.283(3)
C1 N1 1.329(3)
C1 C2 1.445(3)
C2 C3 1.193(3)
C3 C4 1.441(3)
C4 C5 1.391(3)
C4 C9 1.391(3)
C5 C6 1.378(4)
C5 H5 0.95
C6 C7 1.368(5)
C6 H6 0.95
C7 C8 1.382(5)
C7 H7 0.95
C8 C9 1.377(4)
C8 H8 0.95
C9 H9 0.95
C10 C11 1.386(3)
C10 C15 1.394(3)
C10 N1 1.429(3)
C11 C12 1.393(3)
C11 H11 0.95
C12 C13 1.382(4)
C12 H12 0.95
C13 C14 1.376(4)
C13 H13 0.95
C14 C15 1.387(3)
C14 H14 0.95
C15 H15 0.95
C16 O2 1.293(3)
C16 N2 1.325(3)
C16 C17 1.436(3)
C17 C18 1.196(3)
C18 C19 1.432(3)
C19 C20 1.383(3)
C19 C24 1.384(3)
C20 C21 1.380(4)
C20 H20 0.95
C21 C22 1.370(4)
C21 H21 0.95
C22 C23 1.373(4)
C22 H22 0.95
C23 C24 1.380(4)
C23 H23 0.95
C24 H24 0.95
C25 C30 1.382(3)
C25 C26 1.386(3)
C25 N2 1.426(3)
C26 C27 1.380(3)
C26 H26 0.95
C27 C28 1.375(4)
C27 H27 0.95
C28 C29 1.374(4)
C28 H28 0.95
C29 C30 1.392(3)
C29 H29 0.95
C30 H30 0.95
C31 O4 1.273(2)
C31 O3 1.276(2)
C31 C32 1.489(3)
C32 C33 1.398(3)
C32 C37 1.404(3)
C33 C34 1.384(3)
C33 C38 1.526(3)
C34 C35 1.381(4)
C34 H34 0.95
C35 C36 1.394(4)
C35 C41 1.526(4)
C36 C37 1.390(3)
C36 H36 0.95
C37 C44 1.526(3)
C38 C40 1.523(4)
C38 C39 1.526(4)
C38 H38 1
C39 H39A 0.98
C39 H39B 0.98
C39 H39C 0.98
C40 H40A 0.98
C40 H40B 0.98
C40 H40C 0.98
C41 C43 1.450(5)
C41 C42 1.508(4)
C41 H41 1
C42 H42A 0.98
C42 H42B 0.98
C42 H42C 0.98
C43 H43A 0.98
C43 H43B 0.98
C43 H43C 0.98
C44 C46 1.522(4)
C44 C45 1.527(3)
C44 H44 1
C45 H45A 0.98
C45 H45B 0.98
C45 H45C 0.98
C46 H46A 0.98
C46 H46B 0.98
C46 H46C 0.98
C47 O6 1.266(3)
C47 O5 1.277(3)
C47 C48 1.489(3)
C48 C49 1.392(3)
C48 C53 1.403(3)
C49 C50 1.388(3)
C49 C54 1.521(3)
C50 C51 1.389(3)
C50 H50 0.95
C51 C52 1.386(3)
C51 C57 1.519(3)
C52 C53 1.388(3)
C52 H52 0.95
C53 C60 1.526(3)
C54 C55 1.519(4)
C54 C56 1.522(4)
C54 H54 1
C55 H55A 0.98
C55 H55B 0.98
C55 H55C 0.98
C56 H56A 0.98
C56 H56B 0.98
C56 H56C 0.98
C57 C59 1.521(4)
C57 C58 1.522(4)
C57 H57 1
C58 H58A 0.98
C58 H58B 0.98
C58 H58C 0.98
C59 H59A 0.98
C59 H59B 0.98
C59 H59C 0.98
C60 C61A 1.336(7)
C60 C62 1.392(6)
C60 C61 1.602(6)
C60 C62A 1.604(7)
C60 H60 1
C60 H60A 1
C61 H61A 0.98
C61 H61B 0.98
C61 H61C 0.98
C62 H62A 0.98
C62 H62B 0.98
C62 H62C 0.98
C61A H61D 0.98
C61A H61E 0.98
C61A H61F 0.98
C62A H62D 0.98
C62A H62E 0.98
C62A H62F 0.98
Mo1 O2 2.0846(14)
Mo1 Mo2 2.0981(3)
Mo1 O5 2.1087(15)
Mo1 O3 2.1094(14)
Mo1 N1 2.1334(17)
Mo2 O1 2.1068(14)
Mo2 O6 2.1091(15)
Mo2 O4 2.1130(14)
Mo2 N2 2.1400(17)
Mo2 O1A 2.441(2)
Mo2 O1B 2.488(7)
O1A C4A 1.407(4)
O1A C1A 1.461(4)
C1A C2A 1.525(8)
C1A C2AA 1.586(7)
C1A HC1A 0.99
C1A HC1B 0.99
C1A HC1C 0.99
C1A HC1D 0.99
C2A C3A 1.376(10)
C2A H2A 0.99
C2A H2B 0.99
C3A C4A 1.572(9)
C3A H3A 0.99
C3A H3B 0.99
C4A C3AA 1.442(8)
C4A HC4A 0.99
C4A HC4B 0.99
C4A HC4C 0.99
C4A HC4D 0.99
C2AA C3AA 1.413(10)
C2AA H2AA 0.99
C2AA H2BB 0.99
C3AA H3AA 0.99
C3AA H3BB 0.99
S1B O1B 1.436(7)
S1B C2B 1.734(13)
S1B C1B 1.749(11)
C1B H1B1 0.98
C1B H1B2 0.98
C1B H1B3 0.98
C2B H2B1 0.98
C2B H2B2 0.98
C2B H2B3 0.98

loop_
_geom_torsion_atom_site_label_1
_geom_torsion_atom_site_label_2
_geom_torsion_atom_site_label_3
_geom_torsion_atom_site_label_4
_geom_torsion
C9 C4 C5 C6 -0.1(4)
C3 C4 C5 C6 178.5(3)
C4 C5 C6 C7 -1.2(5)
C5 C6 C7 C8 1.5(5)
C6 C7 C8 C9 -0.4(5)
C7 C8 C9 C4 -0.9(4)
C5 C4 C9 C8 1.1(4)
C3 C4 C9 C8 -177.4(2)
C15 C10 C11 C12 -0.7(3)
N1 C10 C11 C12 -176.2(2)
C10 C11 C12 C13 0.3(4)
C11 C12 C13 C14 -0.1(4)
C12 C13 C14 C15 0.3(4)
C13 C14 C15 C10 -0.7(4)
C11 C10 C15 C14 0.9(3)
N1 C10 C15 C14 176.2(2)
C24 C19 C20 C21 0.2(4)
C18 C19 C20 C21 -179.6(3)
C19 C20 C21 C22 -1.1(5)
C20 C21 C22 C23 1.6(5)
C21 C22 C23 C24 -1.3(5)
C22 C23 C24 C19 0.4(5)
C20 C19 C24 C23 0.1(4)
C18 C19 C24 C23 179.9(3)
C30 C25 C26 C27 0.4(4)
N2 C25 C26 C27 176.1(2)
C25 C26 C27 C28 -0.6(4)
C26 C27 C28 C29 0.6(4)
C27 C28 C29 C30 -0.5(4)
C26 C25 C30 C29 -0.3(4)
N2 C25 C30 C29 -175.9(2)
C28 C29 C30 C25 0.3(4)
O4 C31 C32 C33 -76.3(3)
O3 C31 C32 C33 100.2(2)
O4 C31 C32 C37 103.3(2)
O3 C31 C32 C37 -80.2(3)
C37 C32 C33 C34 -1.3(4)
C31 C32 C33 C34 178.3(2)
C37 C32 C33 C38 177.7(2)
C31 C32 C33 C38 -2.6(3)
C32 C33 C34 C35 -0.4(4)
C38 C33 C34 C35 -179.4(3)
C33 C34 C35 C36 1.0(4)
C33 C34 C35 C41 178.9(3)
C34 C35 C36 C37 0.2(4)
C41 C35 C36 C37 -177.8(3)
C35 C36 C37 C32 -1.8(4)
C35 C36 C37 C44 177.8(2)
C33 C32 C37 C36 2.3(3)
C31 C32 C37 C36 -177.3(2)
C33 C32 C37 C44 -177.3(2)
C31 C32 C37 C44 3.1(3)
C34 C33 C38 C40 -78.3(3)
C32 C33 C38 C40 102.7(3)
C34 C33 C38 C39 47.4(3)
C32 C33 C38 C39 -131.6(3)
C34 C35 C41 C43 103.2(4)
C36 C35 C41 C43 -78.9(4)
C34 C35 C41 C42 -127.2(3)
C36 C35 C41 C42 50.7(4)
C36 C37 C44 C46 86.6(3)
C32 C37 C44 C46 -93.8(3)
C36 C37 C44 C45 -37.6(3)
C32 C37 C44 C45 141.9(2)
O6 C47 C48 C49 -100.7(3)
O5 C47 C48 C49 77.1(3)
O6 C47 C48 C53 80.8(3)
O5 C47 C48 C53 -101.3(3)
C53 C48 C49 C50 0.5(3)
C47 C48 C49 C50 -177.9(2)
C53 C48 C49 C54 -179.1(2)
C47 C48 C49 C54 2.6(3)
C48 C49 C50 C51 -0.7(4)
C54 C49 C50 C51 178.8(2)
C49 C50 C51 C52 0.5(4)
C49 C50 C51 C57 -179.8(2)
C50 C51 C52 C53 0.0(3)
C57 C51 C52 C53 -179.7(2)
C51 C52 C53 C48 -0.2(3)
C51 C52 C53 C60 179.9(2)
C49 C48 C53 C52 0.0(3)
C47 C48 C53 C52 178.4(2)
C49 C48 C53 C60 179.8(2)
C47 C48 C53 C60 -1.8(3)
C50 C49 C54 C55 73.1(3)
C48 C49 C54 C55 -107.4(3)
C50 C49 C54 C56 -52.2(3)
C48 C49 C54 C56 127.3(3)
C52 C51 C57 C59 -131.5(2)
C50 C51 C57 C59 48.8(3)
C52 C51 C57 C58 103.9(3)
C50 C51 C57 C58 -75.8(3)
C52 C53 C60 C61A 85.8(8)
C48 C53 C60 C61A -94.0(8)
C52 C53 C60 C62 -97.0(5)
C48 C53 C60 C62 83.2(5)
C52 C53 C60 C61 32.2(5)
C48 C53 C60 C61 -147.6(4)
C52 C53 C60 C62A -55.1(6)
C48 C53 C60 C62A 125.1(6)
O1 C1 N1 C10 -177.19(18)
C2 C1 N1 C10 4.9(3)
O1 C1 N1 Mo1 4.2(3)
C2 C1 N1 Mo1 -173.70(16)
C11 C10 N1 C1 -126.7(2)
C15 C10 N1 C1 58.1(3)
C11 C10 N1 Mo1 51.9(2)
C15 C10 N1 Mo1 -123.34(19)
O2 C16 N2 C25 177.12(19)
C17 C16 N2 C25 -5.1(3)
O2 C16 N2 Mo2 -3.8(3)
C17 C16 N2 Mo2 173.92(17)
C30 C25 N2 C16 -65.0(3)
C26 C25 N2 C16 119.4(2)
C30 C25 N2 Mo2 116.0(2)
C26 C25 N2 Mo2 -59.6(3)
N1 C1 O1 Mo2 -4.0(3)
C2 C1 O1 Mo2 173.92(15)
N2 C16 O2 Mo1 4.3(3)
C17 C16 O2 Mo1 -173.54(15)
O4 C31 O3 Mo1 2.8(3)
C32 C31 O3 Mo1 -173.54(14)
O3 C31 O4 Mo2 -2.1(3)
C32 C31 O4 Mo2 174.30(14)
O6 C47 O5 Mo1 1.0(3)
C48 C47 O5 Mo1 -176.78(15)
O5 C47 O6 Mo2 -1.3(3)
C48 C47 O6 Mo2 176.44(15)
C4A O1A C1A C2A 21.2(6)
Mo2 O1A C1A C2A -168.5(4)
C4A O1A C1A C2AA -2.0(5)
Mo2 O1A C1A C2AA 168.3(4)
O1A C1A C2A C3A -10.4(9)
C1A C2A C3A C4A -2.9(11)
C1A O1A C4A C3AA 6.6(6)
Mo2 O1A C4A C3AA -162.1(5)
C1A O1A C4A C3A -22.4(6)
Mo2 O1A C4A C3A 168.9(5)
C2A C3A C4A O1A 15.6(9)
O1A C1A C2AA C3AA -3.2(8)
C1A C2AA C3AA C4A 7.0(10)
O1A C4A C3AA C2AA -8.6(9)
C2B S1B O1B Mo2 111.5(9)
C1B S1B O1B Mo2 12.5(9)

loop_
_platon_squeeze_void_nr
_platon_squeeze_void_average_x
_platon_squeeze_void_average_y
_platon_squeeze_void_average_z
_platon_squeeze_void_volume
_platon_squeeze_void_count_electrons
_platon_squeeze_void_content
1 0.000 0.000 0.500 188 46 ' '
2 0.000 0.500 0.000 188 46 ' '
